data_1502810
loop_
_publ_author_name
'Sarigaputi, Chanin'
'Nuanyai, Thanesuan'
'Teerawatananond, Thapong'
'Pengpreecha, Somchai'
'Muangsin, Nongnuj'
'Pudhom, Khanitha'

_publ_section_title
;
 Xylorumphiins A-D, mexicanolide limonoids from the seed kernels of
 Xylocarpus rumphii.
;
_journal_issue 8
_journal_name_full 'Journal of natural products'
_journal_page_first 1456
_journal_page_last 1459
_journal_paper_doi 10.1021/np100423w
_journal_volume 73
_journal_year 2010
_chemical_formula_moiety 'C30 H40 O9'
_chemical_formula_sum 'C27 H36 O10'
_chemical_formula_weight 520.56
_chemical_name_systematic
;
 ?
;
_space_group_IT_number 19
_symmetry_cell_setting orthorhombic
_symmetry_space_group_name_Hall 'P 2ac 2ab'
_symmetry_space_group_name_H-M 'P 21 21 21'
_atom_sites_solution_hydrogens geom
_atom_sites_solution_primary direct
_atom_sites_solution_secondary difmap
_audit_creation_method SHELXL-97
_audit_update_record
;
2010-06-24 # Formatted by publCIF
;
_cell_angle_alpha 90.00
_cell_angle_beta 90.00
_cell_angle_gamma 90.00
_cell_formula_units_Z 4
_cell_length_a 10.0323(4)
_cell_length_b 10.9812(5)
_cell_length_c 22.4456(10)
_cell_measurement_reflns_used 0
_cell_measurement_temperature 293(2)
_cell_measurement_theta_max 28.28
_cell_measurement_theta_min 1.81
_cell_volume 2472.76(19)
_computing_cell_refinement 'Bruker SAINT'
_computing_data_collection 'Bruker APEX2'
_computing_data_reduction 'Bruker SAINT'
_computing_molecular_graphics 'Ortep-3 for Windows (Farrugia, 1997)'
_computing_publication_material 'WinGX publication routines (Farrugia, 1999)'
_computing_structure_refinement 'SHELXL-97 (Sheldrick, 1997)'
_computing_structure_solution 'SHELXS97 (Sheldrick, 1997)'
_diffrn_ambient_pressure 1013.25
_diffrn_ambient_temperature 293(2)
_diffrn_measured_fraction_theta_full 0.998
_diffrn_measured_fraction_theta_max 0.998
_diffrn_measurement_device_type 'APEX II'
_diffrn_radiation_monochromator graphite
_diffrn_radiation_source 'fine-focus sealed tube'
_diffrn_radiation_type MoK\a
_diffrn_radiation_wavelength 0.71073
_diffrn_reflns_av_R_equivalents 0.0484
_diffrn_reflns_av_sigmaI/netI 0.0688
_diffrn_reflns_limit_h_max 11
_diffrn_reflns_limit_h_min -13
_diffrn_reflns_limit_k_max 14
_diffrn_reflns_limit_k_min -13
_diffrn_reflns_limit_l_max 26
_diffrn_reflns_limit_l_min -29
_diffrn_reflns_number 13069
_diffrn_reflns_theta_full 28.28
_diffrn_reflns_theta_max 28.28
_diffrn_reflns_theta_min 1.81
_diffrn_standards_number 13114
_exptl_absorpt_coefficient_mu 0.106
_exptl_absorpt_correction_type none
_exptl_crystal_colour colourless
_exptl_crystal_density_diffrn 1.398
_exptl_crystal_density_method 'not measured'
_exptl_crystal_description prism
_exptl_crystal_F_000 1112
_exptl_crystal_size_max 0.4
_exptl_crystal_size_mid 0.3
_exptl_crystal_size_min 0.18
_refine_diff_density_max 0.186
_refine_diff_density_min -0.193
_refine_diff_density_rms 0.040
_refine_ls_abs_structure_details 'Flack H D (1983), Acta Cryst. A39, 876-881'
_refine_ls_abs_structure_Flack 1.6(8)
_refine_ls_extinction_method none
_refine_ls_goodness_of_fit_ref 0.888
_refine_ls_hydrogen_treatment mixed
_refine_ls_matrix_type full
_refine_ls_number_parameters 342
_refine_ls_number_reflns 6104
_refine_ls_number_restraints 359
_refine_ls_restrained_S_all 0.864
_refine_ls_R_factor_all 0.0690
_refine_ls_R_factor_gt 0.0428
_refine_ls_shift/su_max 0.001
_refine_ls_shift/su_mean 0.000
_refine_ls_structure_factor_coef Fsqd
_refine_ls_weighting_details 'calc w=1/[\s^2^(Fo^2^)+(0.0440P)^2^+0.0000P] where P=(Fo^2^+2Fc^2^)/3'
_refine_ls_weighting_scheme calc
_refine_ls_wR_factor_gt 0.0854
_refine_ls_wR_factor_ref 0.0933
_reflns_number_gt 4193
_reflns_number_total 6104
_reflns_threshold_expression >2sigma(I)
_cod_data_source_file np100423w_si_002.cif
_cod_data_source_block s531428_0m
_cod_database_code 1502810

loop_
_symmetry_equiv_pos_as_xyz
'x, y, z'
'-x+1/2, -y, z+1/2'
'x+1/2, -y+1/2, -z'
'-x, y+1/2, -z+1/2'

loop_
_atom_site_label
_atom_site_type_symbol
_atom_site_fract_x
_atom_site_fract_y
_atom_site_fract_z
_atom_site_U_iso_or_equiv
_atom_site_adp_type
_atom_site_occupancy
_atom_site_symmetry_multiplicity
_atom_site_calc_flag
_atom_site_refinement_flags
C1 C 0.45023(19) 0.42815(17) 0.09237(9) 0.0329(4) Uani 1 1 d U
C2 C 0.47286(17) 0.32175(17) 0.13416(8) 0.0290(4) Uani 1 1 d U
C3 C 0.34005(16) 0.25274(16) 0.14297(8) 0.0257(4) Uani 1 1 d U
H3 H 0.3600 0.1661 0.1484 0.031 Uiso 1 1 calc R
C4 C 0.24409(18) 0.26593(15) 0.09039(8) 0.0279(4) Uani 1 1 d U
C5 C 0.20963(18) 0.40407(16) 0.08030(8) 0.0287(4) Uani 1 1 d U
H5 H 0.1288 0.4197 0.1036 0.034 Uiso 1 1 calc R
C6 C 0.1713(2) 0.42694(18) 0.01464(9) 0.0403(5) Uani 1 1 d U
H6A H 0.2528 0.4399 -0.0077 0.048 Uiso 1 1 calc R
H6B H 0.1303 0.3533 -0.0007 0.048 Uiso 1 1 calc R
C7 C 0.0791(2) 0.5314(2) 0.00187(10) 0.0467(6) Uani 1 1 d U
C8 C 0.35335(16) 0.40909(15) 0.21317(8) 0.0239(4) Uani 1 1 d U
C9 C 0.30207(18) 0.51544(15) 0.17467(8) 0.0270(4) Uani 1 1 d U
H9 H 0.3591 0.5852 0.1842 0.032 Uiso 1 1 calc R
C10 C 0.31829(18) 0.49324(15) 0.10539(8) 0.0286(4) Uani 1 1 d U
C11 C 0.16024(19) 0.55257(17) 0.19298(8) 0.0327(4) Uani 1 1 d U
H11A H 0.1339 0.6242 0.1706 0.039 Uiso 1 1 calc R
H11B H 0.0990 0.4873 0.1831 0.039 Uiso 1 1 calc R
C12 C 0.15055(19) 0.57987(16) 0.25915(8) 0.0317(4) Uani 1 1 d U
H12A H 0.0593 0.6018 0.2686 0.038 Uiso 1 1 calc R
H12B H 0.2064 0.6496 0.2681 0.038 Uiso 1 1 calc R
C13 C 0.19267(16) 0.47307(15) 0.29918(8) 0.0250(4) Uani 1 1 d U
C14 C 0.33574(16) 0.43180(15) 0.28094(8) 0.0261(4) Uani 1 1 d U
C15 C 0.37279(18) 0.31848(18) 0.31699(9) 0.0341(5) Uani 1 1 d U
H15A H 0.4498 0.2812 0.2983 0.041 Uiso 1 1 calc R
H15B H 0.4001 0.3449 0.3564 0.041 Uiso 1 1 calc R
C16 C 0.2695(2) 0.22339(18) 0.32428(9) 0.0372(5) Uani 1 1 d U
C17 C 0.09675(17) 0.36435(15) 0.29048(9) 0.0280(4) Uani 1 1 d U
H17 H 0.0929 0.3461 0.2478 0.034 Uiso 1 1 calc R
C18 C 0.18900(19) 0.51405(18) 0.36453(9) 0.0339(5) Uani 1 1 d U
H18A H 0.2159 0.4478 0.3897 0.051 Uiso 1 1 calc R
H18B H 0.1001 0.5386 0.3748 0.051 Uiso 1 1 calc R
H18C H 0.2488 0.5814 0.3700 0.051 Uiso 1 1 calc R
C19 C 0.3197(2) 0.61762(18) 0.07464(10) 0.0453(6) Uani 1 1 d U
H19A H 0.2374 0.6593 0.0826 0.068 Uiso 1 1 calc R
H19B H 0.3296 0.6066 0.0324 0.068 Uiso 1 1 calc R
H19C H 0.3928 0.6650 0.0896 0.068 Uiso 1 1 calc R
C20 C -0.04307(18) 0.38590(17) 0.31168(10) 0.0343(5) Uani 1 1 d U
C21 C -0.0948(2) 0.36736(19) 0.36610(11) 0.0476(6) Uani 1 1 d U
H21 H -0.0463 0.3393 0.3986 0.057 Uiso 1 1 calc R
C22 C -0.1508(2) 0.4267(2) 0.27657(11) 0.0574(7) Uani 1 1 d U
H22 H -0.1475 0.4468 0.2363 0.069 Uiso 1 1 calc R
C23 C -0.2584(2) 0.4314(2) 0.31166(14) 0.0579(7) Uani 1 1 d U
H23 H -0.3428 0.4562 0.2995 0.069 Uiso 1 1 calc R
C24 C -0.1275(3) 0.6245(2) 0.02478(12) 0.0666(7) Uani 1 1 d U
H24A H -0.1987 0.6179 0.0532 0.100 Uiso 1 1 calc R
H24B H -0.1619 0.6113 -0.0146 0.100 Uiso 1 1 calc R
H24C H -0.0888 0.7043 0.0271 0.100 Uiso 1 1 calc R
C28 C 0.1146(2) 0.19678(18) 0.10385(10) 0.0404(5) Uani 1 1 d U
H28A H 0.0542 0.2056 0.0710 0.061 Uiso 1 1 calc R
H28B H 0.0744 0.2295 0.1392 0.061 Uiso 1 1 calc R
H28C H 0.1342 0.1121 0.1098 0.061 Uiso 1 1 calc R
C29 C 0.3123(2) 0.20362(19) 0.03660(9) 0.0418(5) Uani 1 1 d U
H29A H 0.3935 0.2457 0.0272 0.063 Uiso 1 1 calc R
H29B H 0.2537 0.2061 0.0028 0.063 Uiso 1 1 calc R
H29C H 0.3320 0.1204 0.0464 0.063 Uiso 1 1 calc R
C30 C 0.49657(16) 0.37964(17) 0.19544(8) 0.0291(4) Uani 1 1 d U
H30A H 0.5377 0.3228 0.2230 0.035 Uiso 1 1 calc R
H30B H 0.5508 0.4525 0.1926 0.035 Uiso 1 1 calc R
O1 O 0.52613(15) 0.45489(14) 0.05284(7) 0.0511(4) Uani 1 1 d U
O2 O 0.28267(10) 0.29872(10) 0.19737(5) 0.0239(3) Uani 1 1 d U
O3 O 0.29594(16) 0.11920(13) 0.33770(8) 0.0594(5) Uani 1 1 d U
O4 O 0.14013(13) 0.25357(11) 0.32148(7) 0.0404(4) Uani 1 1 d U
O5 O -0.22640(16) 0.39461(15) 0.36772(10) 0.0681(6) Uani 1 1 d U
O6 O 0.43030(11) 0.52651(12) 0.29223(6) 0.0378(3) Uani 1 1 d U
H6 H 0.4298 0.5435 0.3278 0.057 Uiso 1 1 calc R
O7 O 0.57439(13) 0.24194(12) 0.11518(6) 0.0394(3) Uani 1 1 d U
H7 H 0.6450 0.2792 0.1128 0.059 Uiso 1 1 calc R
O8 O 0.0919(2) 0.6042(2) -0.03747(9) 0.1008(8) Uani 1 1 d U
O9 O -0.02576(15) 0.53309(13) 0.03794(7) 0.0487(4) Uani 1 1 d U
O1W O 0.80878(18) 0.38635(17) 0.12450(9) 0.0624(5) Uani 1 1 d .
H1W H 0.775(3) 0.474(3) 0.1328(14) 0.104(11) Uiso 1 1 d .
H2W H 0.875(4) 0.399(3) 0.0860(18) 0.154(15) Uiso 1 1 d .

loop_
_atom_site_aniso_label
_atom_site_aniso_U_11
_atom_site_aniso_U_22
_atom_site_aniso_U_33
_atom_site_aniso_U_23
_atom_site_aniso_U_13
_atom_site_aniso_U_12
C1 0.0362(10) 0.0316(10) 0.0310(11) -0.0047(9) 0.0062(9) -0.0052(8)
C2 0.0267(9) 0.0291(9) 0.0313(11) -0.0037(8) 0.0047(8) 0.0043(8)
C3 0.0278(9) 0.0203(8) 0.0290(10) -0.0017(8) 0.0039(8) 0.0034(7)
C4 0.0319(10) 0.0240(9) 0.0280(10) -0.0035(8) 0.0022(8) -0.0005(7)
C5 0.0335(10) 0.0290(9) 0.0234(10) 0.0033(8) 0.0053(8) 0.0053(8)
C6 0.0483(12) 0.0459(12) 0.0268(11) -0.0006(10) 0.0025(10) 0.0110(10)
C7 0.0602(14) 0.0539(13) 0.0259(12) 0.0058(11) 0.0012(10) 0.0116(11)
C8 0.0247(8) 0.0216(8) 0.0255(10) 0.0011(7) 0.0035(7) -0.0021(7)
C9 0.0305(9) 0.0211(8) 0.0294(10) -0.0009(8) 0.0049(8) -0.0020(7)
C10 0.0358(10) 0.0241(9) 0.0261(10) 0.0037(8) 0.0068(8) 0.0011(8)
C11 0.0377(10) 0.0295(10) 0.0310(11) 0.0020(9) 0.0025(9) 0.0140(8)
C12 0.0325(10) 0.0269(9) 0.0357(12) -0.0028(8) 0.0059(9) 0.0074(8)
C13 0.0254(8) 0.0261(9) 0.0236(9) -0.0047(8) 0.0013(7) 0.0010(7)
C14 0.0225(8) 0.0291(9) 0.0268(10) -0.0030(8) -0.0021(7) -0.0017(7)
C15 0.0319(10) 0.0438(11) 0.0266(11) -0.0024(9) -0.0017(8) 0.0108(9)
C16 0.0451(12) 0.0345(11) 0.0321(12) 0.0012(9) 0.0069(9) 0.0116(9)
C17 0.0290(9) 0.0253(9) 0.0296(11) -0.0028(8) 0.0019(8) 0.0005(7)
C18 0.0314(10) 0.0394(11) 0.0310(11) -0.0102(9) 0.0040(8) -0.0010(8)
C19 0.0665(15) 0.0294(10) 0.0401(13) 0.0090(10) 0.0117(11) 0.0008(10)
C20 0.0290(10) 0.0267(10) 0.0473(14) -0.0100(10) 0.0036(9) -0.0035(8)
C21 0.0368(12) 0.0391(12) 0.0671(17) 0.0062(11) 0.0169(11) 0.0011(10)
C22 0.0357(12) 0.0822(18) 0.0544(15) -0.0182(14) -0.0114(11) 0.0096(12)
C23 0.0248(11) 0.0645(16) 0.084(2) -0.0283(15) -0.0040(12) 0.0050(11)
C24 0.0724(17) 0.0629(16) 0.0645(18) 0.0039(14) -0.0062(14) 0.0325(14)
C28 0.0384(11) 0.0376(11) 0.0453(13) 0.0015(10) -0.0057(9) -0.0066(9)
C29 0.0516(13) 0.0397(11) 0.0342(12) -0.0102(10) -0.0012(10) 0.0087(10)
C30 0.0238(9) 0.0298(9) 0.0337(11) -0.0034(9) 0.0024(8) -0.0019(7)
O1 0.0515(9) 0.0553(10) 0.0465(10) 0.0074(8) 0.0248(8) -0.0023(8)
O2 0.0250(6) 0.0206(6) 0.0262(7) -0.0037(5) 0.0026(5) -0.0003(5)
O3 0.0639(10) 0.0373(8) 0.0772(13) 0.0169(8) 0.0137(9) 0.0184(8)
O4 0.0366(7) 0.0285(7) 0.0560(10) 0.0078(7) 0.0108(7) 0.0031(6)
O5 0.0441(10) 0.0496(10) 0.1105(17) -0.0141(11) 0.0338(10) -0.0086(8)
O6 0.0283(7) 0.0464(8) 0.0387(8) -0.0152(7) 0.0016(6) -0.0093(6)
O7 0.0308(7) 0.0375(7) 0.0500(9) -0.0064(7) 0.0116(6) 0.0052(6)
O8 0.1178(17) 0.1187(17) 0.0660(14) 0.0601(13) 0.0389(12) 0.0641(14)
O9 0.0509(9) 0.0510(9) 0.0441(10) 0.0107(8) 0.0027(7) 0.0175(7)
O1W 0.0543(10) 0.0655(12) 0.0674(13) -0.0027(10) 0.0101(9) -0.0020(9)

loop_
_atom_type_symbol
_atom_type_description
_atom_type_scat_dispersion_real
_atom_type_scat_dispersion_imag
_atom_type_scat_source
C C 0.0033 0.0016 'International Tables Vol C Tables 4.2.6.8 and 6.1.1.4'
H H 0.0000 0.0000 'International Tables Vol C Tables 4.2.6.8 and 6.1.1.4'
O O 0.0106 0.0060 'International Tables Vol C Tables 4.2.6.8 and 6.1.1.4'

loop_
_geom_angle_atom_site_label_1
_geom_angle_atom_site_label_2
_geom_angle_atom_site_label_3
_geom_angle
O1 C1 C2 123.28(18)
O1 C1 C10 124.91(18)
C2 C1 C10 111.78(15)
O7 C2 C1 113.61(15)
O7 C2 C30 114.62(15)
C1 C2 C30 105.00(15)
O7 C2 C3 110.90(13)
C1 C2 C3 109.16(14)
C30 C2 C3 102.83(14)
O2 C3 C4 111.66(13)
O2 C3 C2 106.32(13)
C4 C3 C2 113.41(15)
O2 C3 H3 108.4
C4 C3 H3 108.4
C2 C3 H3 108.4
C3 C4 C28 109.51(15)
C3 C4 C29 106.36(14)
C28 C4 C29 108.02(15)
C3 C4 C5 109.93(14)
C28 C4 C5 108.64(15)
C29 C4 C5 114.30(15)
C6 C5 C10 114.46(15)
C6 C5 C4 110.45(15)
C10 C5 C4 113.42(14)
C6 C5 H5 105.9
C10 C5 H5 105.9
C4 C5 H5 105.9
C7 C6 C5 117.39(16)
C7 C6 H6A 108.0
C5 C6 H6A 108.0
C7 C6 H6B 108.0
C5 C6 H6B 108.0
H6A C6 H6B 107.2
O8 C7 O9 121.7(2)
O8 C7 C6 125.8(2)
O9 C7 C6 112.46(18)
O2 C8 C30 102.70(13)
O2 C8 C9 109.47(13)
C30 C8 C9 109.19(14)
O2 C8 C14 108.60(13)
C30 C8 C14 113.40(14)
C9 C8 C14 112.95(13)
C8 C9 C11 111.12(15)
C8 C9 C10 113.57(14)
C11 C9 C10 113.52(15)
C8 C9 H9 106.0
C11 C9 H9 106.0
C10 C9 H9 106.0
C19 C10 C1 108.82(15)
C19 C10 C5 113.65(16)
C1 C10 C5 103.92(14)
C19 C10 C9 107.85(15)
C1 C10 C9 110.37(15)
C5 C10 C9 112.16(14)
C12 C11 C9 111.93(16)
C12 C11 H11A 109.2
C9 C11 H11A 109.2
C12 C11 H11B 109.2
C9 C11 H11B 109.2
H11A C11 H11B 107.9
C11 C12 C13 113.81(14)
C11 C12 H12A 108.8
C13 C12 H12A 108.8
C11 C12 H12B 108.8
C13 C12 H12B 108.8
H12A C12 H12B 107.7
C18 C13 C12 109.17(14)
C18 C13 C17 109.41(15)
C12 C13 C17 110.15(15)
C18 C13 C14 110.98(14)
C12 C13 C14 108.74(14)
C17 C13 C14 108.38(13)
O6 C14 C15 109.66(14)
O6 C14 C8 102.42(13)
C15 C14 C8 111.10(14)
O6 C14 C13 110.65(13)
C15 C14 C13 108.72(14)
C8 C14 C13 114.13(14)
C16 C15 C14 117.52(15)
C16 C15 H15A 107.9
C14 C15 H15A 107.9
C16 C15 H15B 107.9
C14 C15 H15B 107.9
H15A C15 H15B 107.2
O3 C16 O4 117.17(19)
O3 C16 C15 122.68(19)
O4 C16 C15 119.87(16)
O4 C17 C20 104.93(15)
O4 C17 C13 113.31(14)
C20 C17 C13 114.84(15)
O4 C17 H17 107.8
C20 C17 H17 107.8
C13 C17 H17 107.8
C13 C18 H18A 109.5
C13 C18 H18B 109.5
H18A C18 H18B 109.5
C13 C18 H18C 109.5
H18A C18 H18C 109.5
H18B C18 H18C 109.5
C10 C19 H19A 109.5
C10 C19 H19B 109.5
H19A C19 H19B 109.5
C10 C19 H19C 109.5
H19A C19 H19C 109.5
H19B C19 H19C 109.5
C21 C20 C22 105.10(19)
C21 C20 C17 128.8(2)
C22 C20 C17 126.1(2)
C20 C21 O5 111.6(2)
C20 C21 H21 124.2
O5 C21 H21 124.2
C23 C22 C20 107.6(2)
C23 C22 H22 126.2
C20 C22 H22 126.2
C22 C23 O5 110.0(2)
C22 C23 H23 125.0
O5 C23 H23 125.0
O9 C24 H24A 109.5
O9 C24 H24B 109.5
H24A C24 H24B 109.5
O9 C24 H24C 109.5
H24A C24 H24C 109.5
H24B C24 H24C 109.5
C4 C28 H28A 109.5
C4 C28 H28B 109.5
H28A C28 H28B 109.5
C4 C28 H28C 109.5
H28A C28 H28C 109.5
H28B C28 H28C 109.5
C4 C29 H29A 109.5
C4 C29 H29B 109.5
H29A C29 H29B 109.5
C4 C29 H29C 109.5
H29A C29 H29C 109.5
H29B C29 H29C 109.5
C8 C30 C2 100.12(14)
C8 C30 H30A 111.7
C2 C30 H30A 111.7
C8 C30 H30B 111.7
C2 C30 H30B 111.7
H30A C30 H30B 109.5
C3 O2 C8 107.77(12)
C16 O4 C17 120.93(14)
C21 O5 C23 105.74(18)
C14 O6 H6 109.5
C2 O7 H7 109.5
C7 O9 C24 116.07(18)
H1W O1W H2W 103(3)

loop_
_geom_bond_atom_site_label_1
_geom_bond_atom_site_label_2
_geom_bond_distance
C1 O1 1.205(2)
C1 C2 1.515(3)
C1 C10 1.532(3)
C2 O7 1.410(2)
C2 C30 1.534(3)
C2 C3 1.546(2)
C3 O2 1.441(2)
C3 C4 1.530(3)
C3 H3 0.9800
C4 C28 1.535(3)
C4 C29 1.547(3)
C4 C5 1.572(2)
C5 C6 1.544(3)
C5 C10 1.570(3)
C5 H5 0.9800
C6 C7 1.501(3)
C6 H6A 0.9700
C6 H6B 0.9700
C7 O8 1.198(3)
C7 O9 1.328(3)
C8 O2 1.4483(19)
C8 C30 1.526(2)
C8 C9 1.541(2)
C8 C14 1.552(2)
C9 C11 1.536(2)
C9 C10 1.582(3)
C9 H9 0.9800
C10 C19 1.530(3)
C11 C12 1.518(3)
C11 H11A 0.9700
C11 H11B 0.9700
C12 C13 1.537(3)
C12 H12A 0.9700
C12 H12B 0.9700
C13 C18 1.535(2)
C13 C17 1.546(2)
C13 C14 1.560(2)
C14 O6 1.430(2)
C14 C15 1.530(3)
C15 C16 1.480(3)
C15 H15A 0.9700
C15 H15B 0.9700
C16 O3 1.213(2)
C16 O4 1.341(2)
C17 O4 1.468(2)
C17 C20 1.500(2)
C17 H17 0.9800
C18 H18A 0.9600
C18 H18B 0.9600
C18 H18C 0.9600
C19 H19A 0.9600
C19 H19B 0.9600
C19 H19C 0.9600
C20 C21 1.343(3)
C20 C22 1.411(3)
C21 O5 1.354(3)
C21 H21 0.9300
C22 C23 1.338(3)
C22 H22 0.9300
C23 O5 1.360(3)
C23 H23 0.9300
C24 O9 1.462(3)
C24 H24A 0.9600
C24 H24B 0.9600
C24 H24C 0.9600
C28 H28A 0.9600
C28 H28B 0.9600
C28 H28C 0.9600
C29 H29A 0.9600
C29 H29B 0.9600
C29 H29C 0.9600
C30 H30A 0.9700
C30 H30B 0.9700
O6 H6 0.8200
O7 H7 0.8200
O1W H1W 1.04(3)
O1W H2W 1.10(4)
